data_4061931
loop_
_publ_author_name
'Aneetha, Halikhedkar'
'Jim\'enez-Tenorio, Manuel'
'Puerta, M. Carmen'
'Valerga, Pedro'
'Mereiter, Kurt'

_publ_section_title
;
Structure and Dynamics of Half-Sandwich Ruthenium(IV) Alkynyl Hydrido Complexes
;
_journal_issue 10
_journal_name_full Organometallics
_journal_page_first 2001
_journal_page_last 2013
_journal_paper_doi 10.1021/om020940n
_journal_volume 22
_journal_year 2003
_chemical_formula_moiety 'C28 H53 O2 P2 Ru 1+, C32 H12 B F24 1-'
_chemical_formula_sum 'C60 H65 B F24 O2 P2 Ru'
_chemical_formula_weight 1447.94
_chemical_name_common '[(Cp*)Ru(H)(P(Me)(iPr)2)2(-CC-COOMe)][B(Ph(CF3)2)4]'
_space_group_IT_number 14
_symmetry_cell_setting monoclinic
_symmetry_space_group_name_Hall '-P 2ybc'
_symmetry_space_group_name_H-M 'P 1 21/c 1'
_cell_angle_alpha 90.00
_cell_angle_beta 99.55(2)
_cell_angle_gamma 90.00
_cell_formula_units_Z 4
_cell_length_a 18.667(4)
_cell_length_b 19.062(5)
_cell_length_c 18.852(4)
_cell_measurement_temperature 297(2)
_cell_volume 6615(3)
_diffrn_ambient_temperature 297(2)
_exptl_crystal_density_diffrn 1.454
_cod_depositor_comments
;
The following automatic conversions were performed:
'_symmetry_cell_setting' value 'Monoclinic' changed to 'monoclinic'
according to '/home/saulius/struct/CIF-dictionaries/cif_core.dic'
dictionary named 'cif_core.dic' version 2.4.1 from 2010-06-29.

Automatic conversion script
Id: cif_fix_enum 1527 2010-12-29 10:47:43Z saulius 
;
_cod_original_sg_symbol_H-M 'P 21/c'
_cod_database_code 4061931

loop_
_symmetry_equiv_pos_as_xyz
'x, y, z'
'-x, y+1/2, -z+1/2'
'-x, -y, -z'
'x, -y-1/2, z-1/2'

loop_
_atom_site_label
_atom_site_type_symbol
_atom_site_fract_x
_atom_site_fract_y
_atom_site_fract_z
_atom_site_U_iso_or_equiv
_atom_site_adp_type
_atom_site_occupancy
_atom_site_symmetry_multiplicity
_atom_site_calc_flag
_atom_site_refinement_flags
_atom_site_disorder_assembly
_atom_site_disorder_group
Ru Ru 0.253207(14) 0.801574(14) 0.340752(14) 0.04583(10) Uani 1 1 d D . .
H1RU H 0.1856(11) 0.8368(17) 0.3265(19) 0.064(10) Uiso 1 1 d D . .
P1 P 0.16748(6) 0.72124(6) 0.37321(5) 0.0607(3) Uani 1 1 d . . .
P2 P 0.25395(6) 0.89980(5) 0.41961(5) 0.0626(3) Uani 1 1 d . . .
C1 C 0.2498(3) 0.8302(3) 0.2237(2) 0.0825(13) Uani 1 1 d . . .
C2 C 0.2504(3) 0.7575(3) 0.2293(2) 0.0850(15) Uani 1 1 d . . .
C3 C 0.3161(3) 0.7371(2) 0.2735(3) 0.0857(16) Uani 1 1 d . . .
C4 C 0.3566(2) 0.8001(2) 0.2923(2) 0.0721(11) Uani 1 1 d . . .
C5 C 0.3154(3) 0.8560(2) 0.2593(2) 0.0690(11) Uani 1 1 d . . .
C1A C 0.1946(4) 0.8716(5) 0.1713(3) 0.158(4) Uani 1 1 d . . .
H1AA H 0.2102 0.8735 0.1253 0.238 Uiso 1 1 calc R . .
H1AB H 0.1908 0.9183 0.1893 0.238 Uiso 1 1 calc R . .
H1AC H 0.1482 0.8489 0.1664 0.238 Uiso 1 1 calc R . .
C2A C 0.1987(5) 0.7082(5) 0.1820(3) 0.175(4) Uani 1 1 d . . .
H2AA H 0.2155 0.7012 0.1371 0.262 Uiso 1 1 calc R . .
H2AB H 0.1509 0.7285 0.1731 0.262 Uiso 1 1 calc R . .
H2AC H 0.1970 0.6639 0.2059 0.262 Uiso 1 1 calc R . .
C3A C 0.3471(5) 0.6642(3) 0.2862(5) 0.159(4) Uani 1 1 d . . .
H3AA H 0.3714 0.6512 0.2471 0.238 Uiso 1 1 calc R . .
H3AB H 0.3086 0.6316 0.2892 0.238 Uiso 1 1 calc R . .
H3AC H 0.3812 0.6635 0.3303 0.238 Uiso 1 1 calc R . .
C4A C 0.4341(3) 0.8013(4) 0.3289(4) 0.130(3) Uani 1 1 d . . .
H4AA H 0.4655 0.8001 0.2933 0.195 Uiso 1 1 calc R . .
H4AB H 0.4436 0.7612 0.3598 0.195 Uiso 1 1 calc R . .
H4AC H 0.4431 0.8434 0.3569 0.195 Uiso 1 1 calc R . .
C5A C 0.3451(4) 0.9286(3) 0.2496(3) 0.130(3) Uani 1 1 d . . .
H5AA H 0.3677 0.9294 0.2075 0.195 Uiso 1 1 calc R . .
H5AB H 0.3802 0.9406 0.2910 0.195 Uiso 1 1 calc R . .
H5AC H 0.3060 0.9620 0.2442 0.195 Uiso 1 1 calc R . .
C11 C 0.1377(3) 0.7422(3) 0.4579(2) 0.0785(12) Uani 1 1 d . . .
H11A H 0.1032 0.7078 0.4679 0.118 Uiso 1 1 calc R . .
H11B H 0.1155 0.7878 0.4546 0.118 Uiso 1 1 calc R . .
H11C H 0.1789 0.7422 0.4960 0.118 Uiso 1 1 calc R . .
C12 C 0.0807(3) 0.7107(4) 0.3108(3) 0.107(2) Uani 1 1 d . . .
H12 H 0.0919 0.6857 0.2686 0.128 Uiso 1 1 calc R . .
C13 C 0.0448(3) 0.7790(4) 0.2838(4) 0.128(2) Uani 1 1 d . . .
H13A H 0.0004 0.7693 0.2518 0.192 Uiso 1 1 calc R . .
H13B H 0.0769 0.8050 0.2586 0.192 Uiso 1 1 calc R . .
H13C H 0.0345 0.8062 0.3238 0.192 Uiso 1 1 calc R . .
C14 C 0.0261(4) 0.6649(5) 0.3430(4) 0.167(4) Uani 1 1 d . . .
H14A H -0.0181 0.6609 0.3090 0.250 Uiso 1 1 calc R . .
H14B H 0.0160 0.6862 0.3864 0.250 Uiso 1 1 calc R . .
H14C H 0.0465 0.6191 0.3537 0.250 Uiso 1 1 calc R . .
C15 C 0.2065(3) 0.6294(2) 0.3883(3) 0.0877(14) Uani 1 1 d . . .
H15 H 0.2586 0.6349 0.3878 0.105 Uiso 1 1 calc R . .
C16 C 0.1814(4) 0.5769(3) 0.3302(4) 0.138(3) Uani 1 1 d . . .
H16A H 0.2042 0.5325 0.3430 0.208 Uiso 1 1 calc R . .
H16B H 0.1942 0.5928 0.2857 0.208 Uiso 1 1 calc R . .
H16C H 0.1296 0.5718 0.3248 0.208 Uiso 1 1 calc R . .
C17 C 0.2018(4) 0.5990(3) 0.4620(3) 0.117(2) Uani 1 1 d . . .
H17A H 0.2226 0.5528 0.4658 0.175 Uiso 1 1 calc R . .
H17B H 0.1519 0.5965 0.4681 0.175 Uiso 1 1 calc R . .
H17C H 0.2281 0.6286 0.4986 0.175 Uiso 1 1 calc R . .
C21 C 0.2442(3) 0.8823(3) 0.5128(2) 0.0891(15) Uani 1 1 d . . .
H21A H 0.2454 0.9258 0.5387 0.134 Uiso 1 1 calc R . .
H21B H 0.2834 0.8529 0.5349 0.134 Uiso 1 1 calc R . .
H21C H 0.1988 0.8591 0.5139 0.134 Uiso 1 1 calc R . .
C22 C 0.3396(4) 0.9517(3) 0.4334(3) 0.1035(19) Uani 1 1 d . . .
H22 H 0.3523 0.9589 0.3855 0.124 Uiso 1 1 calc R . .
C23 C 0.4017(4) 0.9119(4) 0.4758(4) 0.146(3) Uani 1 1 d . . .
H23A H 0.4447 0.9404 0.4818 0.219 Uiso 1 1 calc R . .
H23B H 0.4099 0.8696 0.4507 0.219 Uiso 1 1 calc R . .
H23C H 0.3902 0.9002 0.5222 0.219 Uiso 1 1 calc R . .
C24 C 0.3318(5) 1.0254(3) 0.4646(4) 0.163(4) Uani 1 1 d . . .
H24A H 0.3778 1.0491 0.4703 0.244 Uiso 1 1 calc R . .
H24B H 0.3164 1.0214 0.5105 0.244 Uiso 1 1 calc R . .
H24C H 0.2965 1.0517 0.4324 0.244 Uiso 1 1 calc R . .
C25 C 0.1816(3) 0.9668(3) 0.3968(3) 0.0947(16) Uani 1 1 d . . .
H25 H 0.1914 1.0033 0.4337 0.114 Uiso 1 1 calc R . .
C26 C 0.1055(3) 0.9387(3) 0.4006(4) 0.125(2) Uani 1 1 d . . .
H26A H 0.0705 0.9755 0.3884 0.188 Uiso 1 1 calc R . .
H26B H 0.1037 0.9224 0.4485 0.188 Uiso 1 1 calc R . .
H26C H 0.0944 0.9006 0.3673 0.188 Uiso 1 1 calc R . .
C27 C 0.1841(5) 1.0020(4) 0.3262(4) 0.145(3) Uani 1 1 d . . .
H27A H 0.1459 1.0361 0.3170 0.218 Uiso 1 1 calc R . .
H27B H 0.1778 0.9675 0.2886 0.218 Uiso 1 1 calc R . .
H27C H 0.2302 1.0248 0.3279 0.218 Uiso 1 1 calc R . .
C31 C 0.30909(19) 0.7599(2) 0.4310(2) 0.0570(9) Uani 1 1 d . . .
C32 C 0.3423(2) 0.7327(2) 0.4840(2) 0.0722(11) Uani 1 1 d . . .
C33 C 0.3791(2) 0.7046(2) 0.5506(2) 0.0715(11) Uani 1 1 d . . .
O1 O 0.3537(2) 0.7006(3) 0.6041(2) 0.1344(18) Uani 1 1 d . . .
O2 O 0.44525(17) 0.6834(2) 0.54634(18) 0.0931(10) Uani 1 1 d . . .
C34 C 0.4865(3) 0.6532(4) 0.6104(3) 0.1133(19) Uani 1 1 d . . .
H34A H 0.5337 0.6399 0.6011 0.170 Uiso 1 1 calc R . .
H34B H 0.4617 0.6125 0.6240 0.170 Uiso 1 1 calc R . .
H34C H 0.4917 0.6870 0.6486 0.170 Uiso 1 1 calc R . .
B B 0.23983(18) 0.30396(18) 0.3462(2) 0.0428(8) Uani 1 1 d . . .
C41 C 0.15809(16) 0.29684(16) 0.36729(17) 0.0429(7) Uani 1 1 d . . .
C42 C 0.12529(18) 0.23336(17) 0.37739(18) 0.0488(7) Uani 1 1 d . . .
H42 H 0.1476 0.1922 0.3660 0.059 Uiso 1 1 calc R . .
C43 C 0.06004(19) 0.22885(18) 0.40404(19) 0.0543(8) Uani 1 1 d . A .
C44 C 0.02514(19) 0.28876(19) 0.4213(2) 0.0577(9) Uani 1 1 d . . .
H44 H -0.0186 0.2861 0.4385 0.069 Uiso 1 1 calc R . .
C45 C 0.05700(19) 0.35269(19) 0.4121(2) 0.0568(9) Uani 1 1 d . B .
C46 C 0.12174(18) 0.35630(18) 0.38560(19) 0.0515(8) Uani 1 1 d . . .
H46 H 0.1418 0.4002 0.3798 0.062 Uiso 1 1 calc R . .
C47 C 0.0259(3) 0.1582(2) 0.4115(3) 0.0802(13) Uani 1 1 d . . .
C48 C 0.0212(3) 0.4174(3) 0.4312(4) 0.0905(16) Uani 1 1 d . . .
C51 C 0.29177(17) 0.31712(17) 0.42414(18) 0.0464(7) Uani 1 1 d . . .
C52 C 0.32117(19) 0.38187(19) 0.44843(19) 0.0537(8) Uani 1 1 d . . .
H52 H 0.3122 0.4207 0.4183 0.064 Uiso 1 1 calc R . .
C53 C 0.3633(2) 0.3905(2) 0.5159(2) 0.0613(9) Uani 1 1 d . C .
C54 C 0.3764(2) 0.3347(2) 0.5626(2) 0.0659(10) Uani 1 1 d . . .
H54 H 0.4053 0.3401 0.6074 0.079 Uiso 1 1 calc R . .
C55 C 0.3456(2) 0.2700(2) 0.5415(2) 0.0611(9) Uani 1 1 d . . .
C56 C 0.30487(19) 0.26246(19) 0.47424(18) 0.0531(8) Uani 1 1 d . . .
H56 H 0.2849 0.2187 0.4613 0.064 Uiso 1 1 calc R . .
C57 C 0.3930(3) 0.4613(3) 0.5392(3) 0.0875(15) Uani 1 1 d . . .
C58 C 0.3571(3) 0.2089(3) 0.5905(3) 0.0912(15) Uani 1 1 d . . .
C61 C 0.24529(17) 0.36726(16) 0.28874(17) 0.0436(7) Uani 1 1 d . . .
C62 C 0.18574(18) 0.39293(18) 0.24123(18) 0.0505(8) Uani 1 1 d . . .
H62 H 0.1397 0.3759 0.2444 0.061 Uiso 1 1 calc R . .
C63 C 0.19287(19) 0.4431(2) 0.18929(19) 0.0568(8) Uani 1 1 d . D .
C64 C 0.2604(2) 0.47024(19) 0.18349(19) 0.0573(9) Uani 1 1 d . . .
H64 H 0.2653 0.5044 0.1494 0.069 Uiso 1 1 calc R . .
C65 C 0.32017(18) 0.44547(17) 0.22939(18) 0.0500(8) Uani 1 1 d . E .
C66 C 0.31246(17) 0.39494(17) 0.27968(18) 0.0468(7) Uani 1 1 d . . .
H66 H 0.3540 0.3784 0.3091 0.056 Uiso 1 1 calc R . .
C67 C 0.1276(3) 0.4683(4) 0.1405(3) 0.0979(17) Uani 1 1 d . . .
C68 C 0.3947(2) 0.4734(2) 0.2253(2) 0.0662(10) Uani 1 1 d . . .
C71 C 0.26388(16) 0.23428(16) 0.30556(17) 0.0445(7) Uani 1 1 d . . .
C72 C 0.33382(17) 0.20539(17) 0.32079(18) 0.0470(7) Uani 1 1 d . . .
H72 H 0.3663 0.2231 0.3594 0.056 Uiso 1 1 calc R . .
C73 C 0.35632(18) 0.15136(18) 0.2805(2) 0.0527(8) Uani 1 1 d . F .
C74 C 0.3102(2) 0.12317(19) 0.2234(2) 0.0573(9) Uani 1 1 d . . .
H74 H 0.3251 0.0865 0.1969 0.069 Uiso 1 1 calc R . .
C75 C 0.24067(19) 0.15070(19) 0.20631(19) 0.0558(8) Uani 1 1 d . G .
C76 C 0.21876(18) 0.20466(17) 0.24689(18) 0.0495(8) Uani 1 1 d . . .
H76 H 0.1718 0.2220 0.2345 0.059 Uiso 1 1 calc R . .
C77 C 0.4324(2) 0.1241(2) 0.2987(3) 0.0698(11) Uani 1 1 d . . .
C78 C 0.1895(2) 0.1214(3) 0.1444(2) 0.0741(11) Uani 1 1 d . . .
F47A F -0.0301(3) 0.1585(2) 0.4410(4) 0.161(3) Uani 0.837(6) 1 d P A 1
F47B F 0.0729(3) 0.1122(2) 0.4442(3) 0.1282(18) Uani 0.837(6) 1 d P A 1
F47C F 0.0070(3) 0.1259(2) 0.3475(3) 0.150(2) Uani 0.837(6) 1 d P A 1
F47D F 0.0586(11) 0.1101(11) 0.4035(11) 0.0726(18) Uiso 0.163(6) 1 d P A 2
F47E F -0.0379(10) 0.1567(9) 0.3829(10) 0.0726(18) Uiso 0.163(6) 1 d P A 2
F47F F 0.0217(10) 0.1588(9) 0.4890(8) 0.0726(18) Uiso 0.163(6) 1 d P A 2
F48A F -0.0389(2) 0.4096(2) 0.4546(4) 0.146(3) Uani 0.840(5) 1 d P B 1
F48B F 0.0649(3) 0.4606(3) 0.4697(5) 0.180(3) Uani 0.840(5) 1 d P B 1
F48C F -0.0020(5) 0.4563(4) 0.3713(5) 0.201(4) Uani 0.840(5) 1 d P B 1
F48D F 0.0448(12) 0.4743(11) 0.4172(11) 0.0726(18) Uiso 0.160(5) 1 d P B 2
F48E F -0.0366(11) 0.4292(9) 0.3985(11) 0.0726(18) Uiso 0.160(5) 1 d P B 2
F48F F 0.0192(10) 0.4139(8) 0.5072(8) 0.0726(18) Uiso 0.160(5) 1 d P B 2
F57A F 0.4596(3) 0.4574(3) 0.5764(4) 0.183(3) Uani 0.898(5) 1 d P C 1
F57B F 0.3984(3) 0.5038(2) 0.4870(2) 0.137(2) Uani 0.898(5) 1 d P C 1
F57C F 0.3551(4) 0.4936(2) 0.5813(4) 0.170(3) Uani 0.898(5) 1 d P C 1
F57D F 0.3425(14) 0.5124(13) 0.5253(16) 0.0726(18) Uiso 0.102(5) 1 d P C 2
F57E F 0.4129(19) 0.4630(15) 0.6059(15) 0.0726(18) Uiso 0.102(5) 1 d P C 2
F57F F 0.4457(15) 0.4720(14) 0.5105(17) 0.0726(18) Uiso 0.102(5) 1 d P C 2
F58A F 0.3859(2) 0.22393(18) 0.65700(15) 0.1246(13) Uani 1 1 d . . .
F58B F 0.2987(3) 0.1735(3) 0.5920(3) 0.209(3) Uani 1 1 d . . .
F58C F 0.4025(3) 0.1627(2) 0.5694(2) 0.1598(19) Uani 1 1 d . . .
F67A F 0.1369(4) 0.4721(8) 0.0734(4) 0.198(7) Uani 0.78(2) 1 d P D 1
F67B F 0.0792(3) 0.4210(4) 0.1208(4) 0.177(4) Uani 0.900(17) 1 d P D 1
F67C F 0.0767(3) 0.4933(5) 0.1769(4) 0.178(5) Uani 0.783(18) 1 d P D 1
F67D F 0.1307(4) 0.5354(5) 0.1253(7) 0.159(6) Uani 0.67(2) 1 d P D 2
F68A F 0.39495(19) 0.5220(3) 0.1762(3) 0.1279(18) Uani 0.884(4) 1 d P E 1
F68B F 0.44097(19) 0.4246(2) 0.2177(3) 0.1293(19) Uani 0.884(4) 1 d P E 1
F68C F 0.42310(19) 0.5058(2) 0.2853(2) 0.1048(13) Uani 0.884(4) 1 d P E 1
F68D F 0.4496(13) 0.4491(14) 0.2652(13) 0.0726(18) Uiso 0.116(4) 1 d P E 2
F68E F 0.4027(12) 0.5318(12) 0.2323(16) 0.0726(18) Uiso 0.116(4) 1 d P E 2
F68F F 0.4098(12) 0.4572(13) 0.1573(12) 0.0726(18) Uiso 0.116(4) 1 d P E 2
F77A F 0.4523(3) 0.0887(5) 0.2451(3) 0.172(4) Uani 0.761(6) 1 d P F 1
F77B F 0.48018(19) 0.1709(3) 0.3166(6) 0.180(4) Uani 0.761(6) 1 d P F 1
F77C F 0.4404(2) 0.0779(4) 0.3488(4) 0.155(3) Uani 0.761(6) 1 d P F 1
F77D F 0.4627(7) 0.1379(8) 0.3661(6) 0.0726(18) Uiso 0.239(6) 1 d P F 2
F77E F 0.4397(6) 0.0606(6) 0.2936(9) 0.0726(18) Uiso 0.239(6) 1 d P F 2
F77F F 0.4738(6) 0.1490(8) 0.2599(7) 0.0726(18) Uiso 0.239(6) 1 d P F 2
F78A F 0.2182(2) 0.0782(4) 0.1040(3) 0.166(3) Uani 0.854(6) 1 d P G 1
F78B F 0.1550(4) 0.1700(3) 0.1028(3) 0.168(3) Uani 0.854(6) 1 d P G 1
F78C F 0.1350(2) 0.0871(3) 0.1649(2) 0.1237(17) Uani 0.854(6) 1 d P G 1
F78D F 0.1265(11) 0.1330(13) 0.1425(12) 0.0726(18) Uiso 0.146(6) 1 d P G 2
F78E F 0.1932(11) 0.0524(10) 0.1423(10) 0.0726(18) Uiso 0.146(6) 1 d P G 2
F78F F 0.2040(11) 0.1413(13) 0.0839(10) 0.0726(18) Uiso 0.146(6) 1 d P G 2

loop_
_atom_site_aniso_label
_atom_site_aniso_U_11
_atom_site_aniso_U_22
_atom_site_aniso_U_33
_atom_site_aniso_U_23
_atom_site_aniso_U_13
_atom_site_aniso_U_12
Ru 0.04488(16) 0.05156(17) 0.04398(16) -0.00547(11) 0.01593(11) -0.00183(11)
P1 0.0585(6) 0.0724(6) 0.0564(5) -0.0132(5) 0.0248(4) -0.0182(5)
P2 0.0850(7) 0.0537(5) 0.0537(5) -0.0090(4) 0.0250(5) -0.0078(5)
C1 0.087(3) 0.118(4) 0.050(2) -0.002(2) 0.032(2) 0.012(3)
C2 0.079(3) 0.123(4) 0.063(3) -0.039(3) 0.042(2) -0.031(3)
C3 0.111(4) 0.057(2) 0.113(4) -0.020(2) 0.087(3) -0.003(2)
C4 0.058(2) 0.089(3) 0.078(3) -0.001(2) 0.039(2) -0.003(2)
C5 0.091(3) 0.065(2) 0.060(2) -0.0049(19) 0.038(2) -0.009(2)
C1A 0.144(6) 0.270(10) 0.063(3) 0.047(5) 0.024(4) 0.066(6)
C2A 0.197(8) 0.257(10) 0.088(4) -0.100(5) 0.072(5) -0.131(7)
C3A 0.196(7) 0.083(4) 0.239(9) 0.010(5) 0.159(7) 0.043(4)
C4A 0.057(3) 0.202(8) 0.139(5) 0.014(5) 0.041(3) -0.011(4)
C5A 0.213(7) 0.081(3) 0.121(5) 0.004(3) 0.102(5) -0.028(4)
C11 0.089(3) 0.087(3) 0.070(3) -0.014(2) 0.044(2) -0.019(2)
C12 0.067(3) 0.158(6) 0.099(4) -0.031(4) 0.022(3) -0.040(3)
C13 0.061(3) 0.194(7) 0.120(5) -0.019(5) -0.009(3) -0.005(4)
C14 0.099(5) 0.242(9) 0.167(7) -0.032(7) 0.047(5) -0.103(6)
C15 0.103(4) 0.072(3) 0.099(3) -0.017(3) 0.050(3) -0.027(3)
C16 0.181(7) 0.090(4) 0.164(6) -0.043(4) 0.086(6) -0.037(4)
C17 0.156(6) 0.081(3) 0.124(5) 0.013(3) 0.053(4) -0.008(4)
C21 0.134(4) 0.080(3) 0.062(2) -0.020(2) 0.041(3) -0.018(3)
C22 0.126(5) 0.094(4) 0.100(4) -0.041(3) 0.045(4) -0.049(3)
C23 0.092(4) 0.174(7) 0.164(7) -0.034(6) -0.005(4) -0.051(5)
C24 0.229(9) 0.109(5) 0.173(7) -0.076(5) 0.102(6) -0.093(6)
C25 0.127(5) 0.065(3) 0.101(4) -0.003(3) 0.046(3) 0.023(3)
C26 0.104(4) 0.100(4) 0.177(6) -0.009(4) 0.042(4) 0.034(4)
C27 0.204(8) 0.119(5) 0.129(5) 0.043(4) 0.078(5) 0.075(5)
C31 0.0455(18) 0.064(2) 0.064(2) 0.0018(18) 0.0154(17) -0.0003(16)
C32 0.053(2) 0.085(3) 0.078(3) 0.015(2) 0.011(2) 0.005(2)
C33 0.060(2) 0.089(3) 0.065(3) 0.012(2) 0.010(2) 0.004(2)
O1 0.095(3) 0.228(5) 0.086(2) 0.055(3) 0.034(2) 0.045(3)
O2 0.0606(18) 0.129(3) 0.088(2) 0.020(2) 0.0067(16) 0.0203(18)
C34 0.081(3) 0.137(5) 0.111(4) 0.022(4) -0.017(3) 0.023(3)
B 0.0349(17) 0.0426(18) 0.052(2) 0.0014(15) 0.0111(15) 0.0021(14)
C41 0.0377(15) 0.0469(17) 0.0450(16) 0.0003(13) 0.0096(13) 0.0004(13)
C42 0.0464(18) 0.0440(17) 0.0580(19) 0.0034(15) 0.0145(15) 0.0045(14)
C43 0.0521(19) 0.0516(19) 0.063(2) 0.0064(16) 0.0203(16) -0.0059(16)
C44 0.0454(18) 0.067(2) 0.066(2) -0.0049(18) 0.0268(17) -0.0026(16)
C45 0.0484(19) 0.055(2) 0.073(2) -0.0115(17) 0.0271(17) -0.0003(16)
C46 0.0461(18) 0.0460(18) 0.066(2) -0.0096(15) 0.0189(16) -0.0049(14)
C47 0.071(3) 0.064(3) 0.113(4) 0.020(3) 0.037(3) 0.002(2)
C48 0.072(3) 0.064(3) 0.150(5) -0.028(3) 0.061(3) -0.006(2)
C51 0.0380(16) 0.0522(18) 0.0515(18) 0.0001(14) 0.0147(14) 0.0048(14)
C52 0.0539(19) 0.055(2) 0.055(2) -0.0017(16) 0.0175(16) -0.0066(16)
C53 0.058(2) 0.071(2) 0.059(2) -0.0112(19) 0.0224(17) -0.0155(18)
C54 0.059(2) 0.086(3) 0.052(2) -0.007(2) 0.0078(17) -0.003(2)
C55 0.062(2) 0.068(2) 0.055(2) 0.0011(18) 0.0117(17) 0.0098(19)
C56 0.0526(19) 0.0524(19) 0.0542(19) 0.0029(16) 0.0083(16) 0.0035(15)
C57 0.098(4) 0.102(4) 0.066(3) -0.018(3) 0.023(3) -0.049(3)
C58 0.113(4) 0.084(3) 0.067(3) 0.010(2) -0.014(3) 0.015(3)
C61 0.0430(16) 0.0407(16) 0.0491(17) -0.0023(13) 0.0135(14) 0.0025(13)
C62 0.0410(17) 0.0549(19) 0.0548(19) 0.0005(15) 0.0060(14) 0.0003(14)
C63 0.053(2) 0.061(2) 0.055(2) 0.0082(17) 0.0040(16) 0.0033(17)
C64 0.066(2) 0.053(2) 0.0533(19) 0.0081(16) 0.0113(17) 0.0001(17)
C65 0.0520(19) 0.0466(18) 0.0548(19) -0.0020(15) 0.0190(15) -0.0028(15)
C66 0.0407(16) 0.0482(17) 0.0528(18) 0.0038(14) 0.0116(14) 0.0040(14)
C67 0.073(3) 0.118(5) 0.095(4) 0.047(3) -0.011(3) 0.002(3)
C68 0.059(2) 0.064(2) 0.079(3) 0.010(2) 0.022(2) -0.0077(19)
C71 0.0397(16) 0.0450(17) 0.0519(18) 0.0041(14) 0.0171(14) 0.0015(13)
C72 0.0387(16) 0.0492(18) 0.0550(19) 0.0020(14) 0.0139(14) 0.0012(14)
C73 0.0443(18) 0.0514(19) 0.066(2) 0.0058(16) 0.0213(16) 0.0047(15)
C74 0.058(2) 0.0507(19) 0.069(2) -0.0032(17) 0.0285(18) 0.0052(16)
C75 0.053(2) 0.057(2) 0.060(2) -0.0044(16) 0.0189(16) -0.0038(16)
C76 0.0422(17) 0.0532(19) 0.0551(19) 0.0003(15) 0.0136(15) 0.0028(14)
C77 0.054(2) 0.064(2) 0.098(3) 0.003(2) 0.029(2) 0.0134(19)
C78 0.062(2) 0.087(3) 0.076(3) -0.018(2) 0.018(2) 0.002(2)
F47A 0.157(5) 0.092(3) 0.279(9) -0.022(4) 0.165(6) -0.047(3)
F47B 0.139(4) 0.081(2) 0.159(4) 0.056(3) 0.010(3) -0.010(2)
F47C 0.222(6) 0.099(3) 0.131(4) -0.024(3) 0.035(4) -0.093(4)
F48A 0.115(3) 0.088(2) 0.270(7) -0.046(3) 0.138(4) -0.005(2)
F48B 0.101(3) 0.125(4) 0.312(9) -0.142(5) 0.027(4) 0.002(3)
F48C 0.255(8) 0.125(4) 0.262(8) 0.070(5) 0.155(7) 0.124(5)
F57A 0.140(4) 0.163(4) 0.215(6) -0.010(4) -0.061(5) -0.076(4)
F57B 0.213(6) 0.104(3) 0.095(3) -0.002(2) 0.025(3) -0.088(3)
F57C 0.256(7) 0.104(3) 0.189(5) -0.077(4) 0.148(5) -0.083(4)
F58A 0.192(4) 0.107(2) 0.0621(16) 0.0088(15) -0.0139(19) 0.032(2)
F58B 0.181(5) 0.212(5) 0.202(5) 0.153(4) -0.058(4) -0.081(4)
F58C 0.258(6) 0.101(2) 0.107(3) -0.004(2) -0.010(3) 0.077(3)
F67A 0.147(5) 0.326(17) 0.100(5) 0.085(7) -0.036(4) -0.014(6)
F67B 0.100(4) 0.205(7) 0.195(7) 0.061(5) -0.071(4) -0.025(4)
F67C 0.098(4) 0.261(10) 0.165(6) 0.034(6) -0.011(4) 0.089(5)
F67D 0.115(5) 0.129(7) 0.211(12) 0.080(7) -0.034(5) 0.034(4)
F68A 0.089(2) 0.169(4) 0.124(3) 0.082(3) 0.015(2) -0.045(2)
F68B 0.069(2) 0.093(2) 0.245(6) -0.040(3) 0.082(3) -0.0093(18)
F68C 0.081(2) 0.137(3) 0.097(3) -0.022(2) 0.0192(19) -0.053(2)
F77A 0.104(4) 0.291(9) 0.118(4) -0.070(5) 0.007(3) 0.117(5)
F77B 0.0342(19) 0.091(3) 0.407(12) -0.051(5) 0.009(4) -0.0014(19)
F77C 0.078(3) 0.211(7) 0.181(6) 0.124(6) 0.034(3) 0.058(4)
F78A 0.085(3) 0.248(7) 0.164(5) -0.151(5) 0.020(3) 0.006(3)
F78B 0.243(7) 0.115(3) 0.105(3) -0.003(3) -0.087(4) 0.004(4)
F78C 0.091(3) 0.164(5) 0.113(3) -0.018(3) 0.008(2) -0.060(3)

loop_
_geom_bond_atom_site_label_1
_geom_bond_atom_site_label_2
_geom_bond_distance
_geom_bond_site_symmetry_2
_geom_bond_publ_flag
Ru C31 2.006(4) . ?
Ru C3 2.235(3) . ?
Ru C2 2.256(4) . ?
Ru C1 2.264(4) . ?
Ru C4 2.268(4) . ?
Ru C5 2.318(4) . ?
Ru P1 2.3675(11) . ?
Ru P2 2.3894(11) . ?
P1 C11 1.821(4) . ?
P1 C12 1.848(6) . ?
P1 C15 1.899(5) . ?
P2 C21 1.827(4) . ?
P2 C25 1.856(5) . ?
P2 C22 1.862(5) . ?
C1 C5 1.385(7) . ?
C1 C2 1.392(8) . ?
C1 C1A 1.523(8) . ?
C2 C3 1.418(7) . ?
C2 C2A 1.524(7) . ?
C3 C4 1.433(6) . ?
C3 C3A 1.508(7) . ?
C4 C5 1.398(6) . ?
C4 C4A 1.496(7) . ?
C5 C5A 1.514(6) . ?
C12 C13 1.513(9) . ?
C12 C14 1.541(8) . ?
C15 C16 1.499(7) . ?
C15 C17 1.522(7) . ?
C22 C23 1.501(9) . ?
C22 C24 1.539(8) . ?
C25 C27 1.498(8) . ?
C25 C26 1.531(8) . ?
C31 C32 1.202(5) . ?
C32 C33 1.431(6) . ?
C33 O1 1.186(5) . ?
C33 O2 1.315(5) . ?
O2 C34 1.440(6) . ?
B C71 1.633(5) . ?
B C61 1.636(5) . ?
B C51 1.639(5) . ?
B C41 1.645(4) . ?
C41 C42 1.383(4) . ?
C41 C46 1.393(4) . ?
C42 C43 1.395(5) . ?
C43 C44 1.380(5) . ?
C43 C47 1.505(6) . ?
C44 C45 1.379(5) . ?
C45 C46 1.384(5) . ?
C45 C48 1.475(5) . ?
C47 F47D 1.13(2) . ?
C47 F47E 1.224(17) . ?
C47 F47A 1.262(6) . ?
C47 F47B 1.320(6) . ?
C47 F47C 1.348(7) . ?
C47 F47F 1.477(16) . ?
C48 F48E 1.172(18) . ?
C48 F48D 1.22(2) . ?
C48 F48A 1.279(5) . ?
C48 F48B 1.295(7) . ?
C48 F48C 1.360(9) . ?
C48 F48F 1.441(16) . ?
C51 C52 1.397(5) . ?
C51 C56 1.400(5) . ?
C52 C53 1.389(5) . ?
C53 C54 1.377(6) . ?
C53 C57 1.497(6) . ?
C54 C55 1.390(6) . ?
C55 C56 1.373(5) . ?
C55 C58 1.481(6) . ?
C57 F57F 1.22(3) . ?
C57 F57E 1.25(3) . ?
C57 F57B 1.292(6) . ?
C57 F57C 1.303(7) . ?
C57 F57A 1.324(7) . ?
C57 F57D 1.35(3) . ?
C58 F58B 1.287(7) . ?
C58 F58A 1.311(5) . ?
C58 F58C 1.329(7) . ?
C61 C66 1.397(4) . ?
C61 C62 1.395(5) . ?
C62 C63 1.390(5) . ?
C63 C64 1.384(5) . ?
C63 C67 1.480(6) . ?
C64 C65 1.377(5) . ?
C65 C66 1.376(5) . ?
C65 C68 1.504(5) . ?
C67 F67B 1.287(8) . ?
C67 F67A 1.306(9) . ?
C67 F67D 1.314(9) . ?
C67 F67C 1.349(9) . ?
C68 F68E 1.13(2) . ?
C68 F68D 1.26(2) . ?
C68 F68B 1.293(5) . ?
C68 F68A 1.311(5) . ?
C68 F68C 1.320(5) . ?
C68 F68F 1.39(2) . ?
C71 C76 1.394(5) . ?
C71 C72 1.402(4) . ?
C72 C73 1.386(5) . ?
C73 C74 1.371(5) . ?
C73 C77 1.498(5) . ?
C74 C75 1.387(5) . ?
C75 C76 1.384(5) . ?
C75 C78 1.490(6) . ?
C77 F77E 1.222(12) . ?
C77 F77F 1.243(12) . ?
C77 F77B 1.267(6) . ?
C77 F77C 1.282(6) . ?
C77 F77A 1.318(6) . ?
C77 F77D 1.329(12) . ?
C78 F78D 1.191(19) . ?
C78 F78F 1.273(19) . ?
C78 F78A 1.296(5) . ?
C78 F78B 1.312(6) . ?
C78 F78E 1.317(19) . ?
C78 F78C 1.320(6) . ?
F48D F48E 1.73(3) . ?
F67B F67C 1.743(9) . ?
